data_4110485
loop_
_publ_author_name
'Kuangbiao Ma'
'Warren E. Piers'
'Masood Parvez'

_publ_contact_author
;
    Masood Parvez
    Department of Chemistry
    University of Calgary
    2500 University Drive N.W.
    Calgary, Alberta, Canada T2N 1N4  
;
_publ_section_title
;
 Competitive ArC-H and ArC-X (X = Cl, Br) Activation in Halobenzenes at
 Cationic Titanium Centers
;
_journal_name_full 'Journal of the American Chemical Society'
_journal_page_first 3303
_journal_page_last 3312
_journal_paper_doi 10.1021/ja0583618
_journal_volume 128
_journal_year 2006
_chemical_formula_sum 'C60 H62 B Br F20 N O2 P Ti'
_chemical_formula_weight 1378.70
_chemical_name_systematic
;
 ?
;
_space_group_IT_number 2
_symmetry_cell_setting triclinic
_symmetry_space_group_name_Hall '-P 1'
_symmetry_space_group_name_H-M 'P -1'
_atom_sites_solution_hydrogens geom
_atom_sites_solution_primary direct
_atom_sites_solution_secondary difmap
_audit_creation_method SHELXL-97
_cell_angle_alpha 71.772(7)
_cell_angle_beta 77.525(6)
_cell_angle_gamma 84.712(7)
_cell_formula_units_Z 2
_cell_length_a 12.244(2)
_cell_length_b 14.765(2)
_cell_length_c 17.718(3)
_cell_measurement_reflns_used 25258
_cell_measurement_temperature 173(2)
_cell_measurement_theta_max 27.4
_cell_measurement_theta_min 2.7
_cell_volume 2969.5(8)
_computing_cell_refinement 'HKL DENZO (Otwinowski & Minor, 1997)'
_computing_data_collection 'COLLECT (Hooft, 1998)'
_computing_data_reduction 'SCALEPACK (Otwinowski & Minor, 1997)'
_computing_molecular_graphics 'ORTEPII (Johnson, 1976)'
_computing_publication_material 'SHELXL-97 (Sheldrick, 1997)'
_computing_structure_refinement 'SHELXL-97 (Sheldrick, 1997)'
_computing_structure_solution 'SAPI91 (Fan, 1991)'
_diffrn_ambient_temperature 173(2)
_diffrn_measured_fraction_theta_full 0.991
_diffrn_measured_fraction_theta_max 0.991
_diffrn_measurement_device_type 'Nonius KappaCCD'
_diffrn_measurement_method ' \w and \f '
_diffrn_radiation_monochromator graphite
_diffrn_radiation_source 'fine-focus sealed tube'
_diffrn_radiation_type MoK\a
_diffrn_radiation_wavelength 0.71073
_diffrn_reflns_av_R_equivalents 0.0306
_diffrn_reflns_av_sigmaI/netI 0.0519
_diffrn_reflns_limit_h_max 15
_diffrn_reflns_limit_h_min -15
_diffrn_reflns_limit_k_max 19
_diffrn_reflns_limit_k_min -19
_diffrn_reflns_limit_l_max 22
_diffrn_reflns_limit_l_min -22
_diffrn_reflns_number 25258
_diffrn_reflns_theta_full 27.43
_diffrn_reflns_theta_max 27.4
_diffrn_reflns_theta_min 2.7
_exptl_absorpt_coefficient_mu 0.951
_exptl_absorpt_correction_T_max 0.9451
_exptl_absorpt_correction_T_min 0.8784
_exptl_absorpt_correction_type multi-scan
_exptl_absorpt_process_details 'SORTAV: (Blessing, 1997)'
_exptl_crystal_colour orange
_exptl_crystal_density_diffrn 1.542
_exptl_crystal_description prism
_exptl_crystal_F_000 1404
_exptl_crystal_size_max 0.14
_exptl_crystal_size_mid 0.13
_exptl_crystal_size_min 0.06
_refine_diff_density_max 1.526
_refine_diff_density_min -1.659
_refine_diff_density_rms 0.097
_refine_ls_extinction_method none
_refine_ls_goodness_of_fit_ref 1.050
_refine_ls_hydrogen_treatment constr
_refine_ls_matrix_type full
_refine_ls_number_parameters 793
_refine_ls_number_reflns 13405
_refine_ls_number_restraints 21
_refine_ls_restrained_S_all 1.059
_refine_ls_R_factor_all 0.1083
_refine_ls_R_factor_gt 0.0755
_refine_ls_shift/su_max 0.013
_refine_ls_shift/su_mean 0.000
_refine_ls_structure_factor_coef Fsqd
_refine_ls_weighting_details 'calc w=1/[\s^2^(Fo^2^)+(0.1040P)^2^+8.1200P] where P=(Fo^2^+2Fc^2^)/3'
_refine_ls_weighting_scheme calc
_refine_ls_wR_factor_gt 0.2055
_refine_ls_wR_factor_ref 0.2294
_reflns_number_gt 9528
_reflns_number_total 13405
_reflns_threshold_expression >2sigma(I)
_cod_data_source_file ja0583618si20051220_050816.cif
_cod_data_source_block Compound_I
_cod_database_code 4110485

loop_
_symmetry_equiv_pos_as_xyz
'x, y, z'
'-x, -y, -z'

loop_
_atom_site_label
_atom_site_type_symbol
_atom_site_fract_x
_atom_site_fract_y
_atom_site_fract_z
_atom_site_U_iso_or_equiv
_atom_site_adp_type
_atom_site_occupancy
_atom_site_symmetry_multiplicity
_atom_site_calc_flag
_atom_site_refinement_flags
_atom_site_disorder_assembly
_atom_site_disorder_group
Br1 Br -0.20298(5) 0.86242(5) 0.30872(4) 0.0604(2) Uani 1 1 d . . .
P1 P 0.31663(10) 0.92812(8) 0.31687(7) 0.0309(2) Uani 1 1 d . . .
Ti1 Ti 0.1127(10) 0.8938(9) 0.2265(8) 0.0204(13) Uani 0.59(9) 1 d P . .
Ti1' Ti 0.097(3) 0.9007(18) 0.2362(18) 0.031(3) Uani 0.41(9) 1 d P . .
O1 O 0.0609(3) 0.7597(2) 0.3083(2) 0.0417(8) Uani 1 1 d . . .
N1 N 0.2184(3) 0.9211(2) 0.2709(2) 0.0295(7) Uani 1 1 d . . .
C1 C 0.1134(4) 0.9952(4) 0.0944(3) 0.0390(10) Uani 1 1 d . . .
C2 C 0.0113(4) 0.9467(4) 0.1148(3) 0.0380(10) Uani 1 1 d . . .
C3 C 0.0390(4) 0.8480(4) 0.1274(3) 0.0402(11) Uani 1 1 d . . .
C4 C 0.1586(4) 0.8379(4) 0.1140(3) 0.0401(11) Uani 1 1 d . . .
C5 C 0.2027(4) 0.9289(4) 0.0925(3) 0.0400(11) Uani 1 1 d . . .
C6 C 0.1239(5) 1.1027(4) 0.0675(3) 0.0527(13) Uani 1 1 d . . .
H6A H 0.1928 1.1186 0.0797 0.079 Uiso 1 1 calc R . .
H6B H 0.0593 1.1311 0.0963 0.079 Uiso 1 1 calc R . .
H6C H 0.1264 1.1278 0.0090 0.079 Uiso 1 1 calc R . .
C7 C -0.1017(4) 0.9958(4) 0.1081(3) 0.0486(13) Uani 1 1 d . . .
H7A H -0.1146 1.0423 0.1384 0.073 Uiso 1 1 calc R . .
H7B H -0.1602 0.9482 0.1305 0.073 Uiso 1 1 calc R . .
H7C H -0.1034 1.0286 0.0510 0.073 Uiso 1 1 calc R . .
C8 C -0.0422(5) 0.7702(4) 0.1442(4) 0.0510(13) Uani 1 1 d . . .
H8A H -0.0555 0.7345 0.2020 0.077 Uiso 1 1 calc R . .
H8B H -0.0109 0.7270 0.1124 0.077 Uiso 1 1 calc R . .
H8C H -0.1130 0.7986 0.1292 0.077 Uiso 1 1 calc R . .
C9 C 0.2283(5) 0.7501(4) 0.1071(3) 0.0484(12) Uani 1 1 d . . .
H9A H 0.2770 0.7640 0.0534 0.073 Uiso 1 1 calc R . .
H9B H 0.1790 0.6980 0.1147 0.073 Uiso 1 1 calc R . .
H9C H 0.2742 0.7313 0.1488 0.073 Uiso 1 1 calc R . .
C10 C 0.3247(5) 0.9518(5) 0.0571(3) 0.0521(13) Uani 1 1 d . . .
H10A H 0.3719 0.9044 0.0888 0.078 Uiso 1 1 calc R . .
H10B H 0.3387 1.0155 0.0586 0.078 Uiso 1 1 calc R . .
H10C H 0.3425 0.9504 0.0008 0.078 Uiso 1 1 calc R . .
C11 C -0.0219(4) 0.9923(4) 0.2711(3) 0.0385(10) Uani 1 1 d . . .
C12 C -0.1345(4) 0.9792(4) 0.2992(3) 0.0453(12) Uani 1 1 d . . .
C13 C -0.2068(5) 1.0509(5) 0.3167(4) 0.0568(15) Uani 1 1 d . . .
H13 H -0.2846 1.0398 0.3356 0.068 Uiso 1 1 calc R . .
C14 C -0.1667(6) 1.1362(5) 0.3070(4) 0.0638(17) Uani 1 1 d . . .
H14 H -0.2161 1.1851 0.3197 0.077 Uiso 1 1 calc R . .
C15 C -0.0553(6) 1.1531(4) 0.2789(4) 0.0575(15) Uani 1 1 d . . .
H15 H -0.0271 1.2138 0.2714 0.069 Uiso 1 1 calc R . .
C16 C 0.0158(5) 1.0810(4) 0.2616(3) 0.0482(12) Uani 1 1 d . . .
H16 H 0.0933 1.0929 0.2425 0.058 Uiso 1 1 calc R . .
C17 C 0.2503(5) 0.9566(4) 0.4138(3) 0.0451(12) Uani 1 1 d . . .
C18 C 0.1447(5) 0.9011(4) 0.4535(3) 0.0534(14) Uani 1 1 d . . .
H18A H 0.1102 0.9169 0.5033 0.080 Uiso 1 1 calc R . .
H18B H 0.1631 0.8326 0.4668 0.080 Uiso 1 1 calc R . .
H18C H 0.0924 0.9176 0.4162 0.080 Uiso 1 1 calc R . .
C19 C 0.2142(5) 1.0627(4) 0.3948(4) 0.0538(14) Uani 1 1 d . . .
H19A H 0.1601 1.0768 0.3589 0.081 Uiso 1 1 calc R . .
H19B H 0.2799 1.1023 0.3681 0.081 Uiso 1 1 calc R . .
H19C H 0.1795 1.0768 0.4454 0.081 Uiso 1 1 calc R . .
C20 C 0.3297(6) 0.9357(5) 0.4755(4) 0.0605(16) Uani 1 1 d . . .
H20A H 0.2918 0.9545 0.5233 0.091 Uiso 1 1 calc R . .
H20B H 0.3980 0.9721 0.4501 0.091 Uiso 1 1 calc R . .
H20C H 0.3490 0.8674 0.4920 0.091 Uiso 1 1 calc R . .
C21 C 0.4176(4) 1.0250(3) 0.2512(3) 0.0417(11) Uani 1 1 d . . .
C22 C 0.3522(5) 1.1112(4) 0.2064(4) 0.0501(13) Uani 1 1 d . . .
H22A H 0.3007 1.1368 0.2458 0.075 Uiso 1 1 calc R . .
H22B H 0.3095 1.0915 0.1736 0.075 Uiso 1 1 calc R . .
H22C H 0.4045 1.1605 0.1710 0.075 Uiso 1 1 calc R . .
C23 C 0.4925(5) 1.0538(4) 0.2993(4) 0.0492(13) Uani 1 1 d . . .
H23A H 0.5493 1.0977 0.2616 0.074 Uiso 1 1 calc R . .
H23B H 0.5294 0.9967 0.3300 0.074 Uiso 1 1 calc R . .
H23C H 0.4464 1.0854 0.3368 0.074 Uiso 1 1 calc R . .
C24 C 0.5002(5) 0.9924(4) 0.1831(3) 0.0504(13) Uani 1 1 d . . .
H24A H 0.4575 0.9689 0.1525 0.076 Uiso 1 1 calc R . .
H24B H 0.5501 0.9412 0.2079 0.076 Uiso 1 1 calc R . .
H24C H 0.5447 1.0465 0.1464 0.076 Uiso 1 1 calc R . .
C25 C 0.3938(4) 0.8085(3) 0.3388(3) 0.0352(10) Uani 1 1 d . . .
C26 C 0.5081(5) 0.8090(4) 0.3623(4) 0.0553(14) Uani 1 1 d . . .
H26A H 0.4977 0.8324 0.4095 0.083 Uiso 1 1 calc R . .
H26B H 0.5587 0.8509 0.3167 0.083 Uiso 1 1 calc R . .
H26C H 0.5405 0.7441 0.3757 0.083 Uiso 1 1 calc R . .
C27 C 0.4112(5) 0.7749(4) 0.2631(3) 0.0466(12) Uani 1 1 d . . .
H27A H 0.4363 0.7078 0.2766 0.070 Uiso 1 1 calc R . .
H27B H 0.4679 0.8137 0.2202 0.070 Uiso 1 1 calc R . .
H27C H 0.3405 0.7817 0.2441 0.070 Uiso 1 1 calc R . .
C28 C 0.3235(5) 0.7342(4) 0.4077(3) 0.0489(13) Uani 1 1 d . . .
H28A H 0.3617 0.6716 0.4150 0.073 Uiso 1 1 calc R . .
H28B H 0.2503 0.7314 0.3945 0.073 Uiso 1 1 calc R . .
H28C H 0.3131 0.7516 0.4578 0.073 Uiso 1 1 calc R . .
C29 C 0.0074(5) 0.7463(4) 0.3899(4) 0.0535(15) Uani 1 1 d . . .
H29A H -0.0438 0.8010 0.3947 0.064 Uiso 1 1 calc R . .
H29B H 0.0634 0.7401 0.4242 0.064 Uiso 1 1 calc R . .
C30 C -0.0583(5) 0.6542(4) 0.4162(4) 0.0508(13) Uani 1 1 d . . .
H30A H -0.0514 0.6150 0.4717 0.061 Uiso 1 1 calc R . .
H30B H -0.1384 0.6686 0.4145 0.061 Uiso 1 1 calc R . .
C31 C -0.0033(5) 0.6032(4) 0.3538(4) 0.0559(14) Uani 1 1 d . . .
H31A H 0.0233 0.5382 0.3812 0.067 Uiso 1 1 calc R . .
H31B H -0.0570 0.5981 0.3209 0.067 Uiso 1 1 calc R . .
C32 C 0.0931(4) 0.6636(4) 0.3017(4) 0.0468(12) Uani 1 1 d . . .
H32A H 0.1632 0.6405 0.3218 0.056 Uiso 1 1 calc R . .
H32B H 0.1039 0.6632 0.2448 0.056 Uiso 1 1 calc R . .
C33 C 0.5920(4) 0.5580(3) 0.1848(3) 0.0336(9) Uani 1 1 d . . .
C34 C 0.5312(4) 0.5618(3) 0.1259(3) 0.0396(10) Uani 1 1 d . . .
C35 C 0.5147(5) 0.6430(4) 0.0639(3) 0.0471(12) Uani 1 1 d . . .
C36 C 0.5625(5) 0.7272(4) 0.0586(3) 0.0510(14) Uani 1 1 d . . .
C37 C 0.6250(4) 0.7270(3) 0.1137(3) 0.0451(12) Uani 1 1 d . . .
C38 C 0.6382(4) 0.6439(3) 0.1751(3) 0.0390(10) Uani 1 1 d . . .
C39 C 0.6734(4) 0.4611(3) 0.3236(3) 0.0312(9) Uani 1 1 d . . .
C40 C 0.6211(4) 0.5154(3) 0.3739(3) 0.0350(10) Uani 1 1 d . . .
C41 C 0.6589(4) 0.5228(3) 0.4393(3) 0.0400(11) Uani 1 1 d . . .
C42 C 0.7551(5) 0.4735(3) 0.4586(3) 0.0412(11) Uani 1 1 d . . .
C43 C 0.8095(4) 0.4183(3) 0.4122(3) 0.0393(11) Uani 1 1 d . . .
C44 C 0.7691(4) 0.4128(3) 0.3472(3) 0.0339(9) Uani 1 1 d . . .
C45 C 0.6865(4) 0.3924(3) 0.1932(3) 0.0320(9) Uani 1 1 d . . .
C46 C 0.7935(4) 0.4223(3) 0.1509(3) 0.0368(10) Uani 1 1 d . . .
C47 C 0.8619(4) 0.3789(4) 0.0993(3) 0.0432(11) Uani 1 1 d . . .
C48 C 0.8237(4) 0.3018(4) 0.0851(3) 0.0417(11) Uani 1 1 d . . .
C49 C 0.7184(4) 0.2715(3) 0.1224(3) 0.0390(10) Uani 1 1 d . . .
C50 C 0.6519(4) 0.3172(3) 0.1737(3) 0.0338(9) Uani 1 1 d . . .
C51 C 0.4929(4) 0.4010(3) 0.3055(3) 0.0300(9) Uani 1 1 d . . .
C52 C 0.3847(4) 0.4398(3) 0.3105(3) 0.0360(10) Uani 1 1 d . . .
C53 C 0.2911(4) 0.3912(4) 0.3599(3) 0.0404(11) Uani 1 1 d . . .
C54 C 0.3025(4) 0.3002(4) 0.4090(3) 0.0409(11) Uani 1 1 d . . .
C55 C 0.4075(4) 0.2583(3) 0.4089(3) 0.0351(10) Uani 1 1 d . . .
C56 C 0.4982(4) 0.3090(3) 0.3584(3) 0.0317(9) Uani 1 1 d . . .
F1 F 0.4834(3) 0.4821(2) 0.12783(18) 0.0486(7) Uani 1 1 d . . .
F2 F 0.4554(3) 0.6411(3) 0.0094(2) 0.0647(9) Uani 1 1 d . . .
F3 F 0.5480(3) 0.8074(2) -0.0011(2) 0.0691(10) Uani 1 1 d . . .
F4 F 0.6704(3) 0.8086(2) 0.1093(2) 0.0576(8) Uani 1 1 d . . .
F5 F 0.7023(3) 0.65244(19) 0.22606(18) 0.0462(7) Uani 1 1 d . . .
F6 F 0.5256(2) 0.56507(19) 0.35881(17) 0.0413(6) Uani 1 1 d . . .
F7 F 0.6032(3) 0.5775(2) 0.48423(19) 0.0529(8) Uani 1 1 d . . .
F8 F 0.7932(3) 0.4777(2) 0.52345(18) 0.0542(8) Uani 1 1 d . . .
F9 F 0.9030(3) 0.3687(2) 0.4314(2) 0.0520(8) Uani 1 1 d . . .
F10 F 0.8278(2) 0.35351(19) 0.30739(17) 0.0424(6) Uani 1 1 d . . .
F11 F 0.8351(2) 0.4981(2) 0.16247(18) 0.0449(7) Uani 1 1 d . . .
F12 F 0.9642(3) 0.4114(3) 0.0617(2) 0.0581(8) Uani 1 1 d . . .
F13 F 0.8895(3) 0.2579(3) 0.03541(19) 0.0579(8) Uani 1 1 d . . .
F14 F 0.6786(3) 0.1966(2) 0.10851(19) 0.0516(8) Uani 1 1 d . . .
F15 F 0.5471(2) 0.28299(19) 0.20549(17) 0.0404(6) Uani 1 1 d . . .
F16 F 0.3647(2) 0.5306(2) 0.26618(19) 0.0445(7) Uani 1 1 d . . .
F17 F 0.1890(2) 0.4338(2) 0.3595(2) 0.0527(8) Uani 1 1 d . . .
F18 F 0.2113(2) 0.2528(2) 0.4577(2) 0.0536(8) Uani 1 1 d . . .
F19 F 0.4207(3) 0.16904(19) 0.45796(17) 0.0444(7) Uani 1 1 d . . .
F20 F 0.5991(2) 0.26257(18) 0.36159(16) 0.0383(6) Uani 1 1 d . . .
B1 B 0.6112(4) 0.4539(3) 0.2513(3) 0.0299(10) Uani 1 1 d . . .
O2 O 0.1575(9) 0.3009(5) 0.1703(6) 0.093(3) Uiso 0.501(12) 1 d PD A 1
C57 C 0.139(2) 0.3749(9) 0.2079(7) 0.131(6) Uiso 0.501(12) 1 d PD A 1
H57A H 0.1868 0.3631 0.2487 0.157 Uiso 0.501(12) 1 calc PR A 1
H57B H 0.0598 0.3762 0.2359 0.157 Uiso 0.501(12) 1 calc PR A 1
C58 C 0.1669(11) 0.4692(6) 0.1439(7) 0.155(5) Uiso 1 1 d D A 1
H58A H 0.2092 0.5092 0.1626 0.186 Uiso 1 1 calc R A 1
H58B H 0.0983 0.5047 0.1286 0.186 Uiso 1 1 calc R A 1
C59 C 0.2378(8) 0.4395(6) 0.0742(5) 0.108(3) Uiso 1 1 d D A 1
H59A H 0.2170 0.4786 0.0225 0.130 Uiso 1 1 calc R A 1
H59B H 0.3179 0.4491 0.0710 0.130 Uiso 1 1 calc R A 1
C60 C 0.2190(15) 0.3384(8) 0.0879(7) 0.092(4) Uiso 0.501(12) 1 d PD A 1
H60A H 0.1754 0.3316 0.0490 0.110 Uiso 0.501(12) 1 calc PR A 1
H60B H 0.2914 0.3033 0.0803 0.110 Uiso 0.501(12) 1 calc PR A 1
O2' O 0.2028(10) 0.3318(9) 0.2044(6) 0.093(3) Uiso 0.50 1 d PD A 2
C57' C 0.1076(16) 0.3816(9) 0.1996(11) 0.131(6) Uiso 0.50 1 d PD A 2
H57C H 0.0675 0.3893 0.2522 0.157 Uiso 0.499(12) 1 calc PR A 2
H57D H 0.0571 0.3568 0.1744 0.157 Uiso 0.499(12) 1 calc PR A 2
C60' C 0.2674(10) 0.3374(7) 0.1241(7) 0.092(4) Uiso 0.50 1 d PD A 2
H60C H 0.2442 0.2890 0.1031 0.110 Uiso 0.499(12) 1 calc PR A 2
H60D H 0.3485 0.3292 0.1241 0.110 Uiso 0.499(12) 1 calc PR A 2

loop_
_atom_site_aniso_label
_atom_site_aniso_U_11
_atom_site_aniso_U_22
_atom_site_aniso_U_33
_atom_site_aniso_U_23
_atom_site_aniso_U_13
_atom_site_aniso_U_12
Br1 0.0415(3) 0.0708(4) 0.0674(4) -0.0166(3) -0.0122(3) -0.0052(3)
P1 0.0357(6) 0.0253(5) 0.0329(6) -0.0062(4) -0.0129(5) -0.0012(4)
Ti1 0.019(2) 0.0230(17) 0.018(2) -0.0072(15) -0.0001(14) 0.0035(11)
Ti1' 0.036(7) 0.035(4) 0.025(4) -0.011(3) -0.005(4) -0.004(4)
O1 0.050(2) 0.0349(17) 0.0393(18) -0.0073(14) -0.0105(15) -0.0061(15)
N1 0.0345(19) 0.0251(17) 0.0283(18) -0.0057(14) -0.0086(15) -0.0011(14)
C1 0.043(3) 0.050(3) 0.021(2) -0.0065(19) -0.0066(18) -0.001(2)
C2 0.040(2) 0.050(3) 0.026(2) -0.011(2) -0.0128(18) 0.005(2)
C3 0.044(3) 0.048(3) 0.031(2) -0.012(2) -0.012(2) -0.001(2)
C4 0.044(3) 0.050(3) 0.029(2) -0.014(2) -0.012(2) 0.004(2)
C5 0.039(3) 0.053(3) 0.029(2) -0.013(2) -0.0100(19) 0.004(2)
C6 0.064(4) 0.048(3) 0.038(3) 0.001(2) -0.011(2) -0.006(3)
C7 0.043(3) 0.063(3) 0.039(3) -0.011(2) -0.018(2) 0.011(2)
C8 0.056(3) 0.054(3) 0.050(3) -0.017(3) -0.019(3) -0.008(3)
C9 0.051(3) 0.052(3) 0.046(3) -0.023(3) -0.011(2) 0.004(2)
C10 0.045(3) 0.069(4) 0.038(3) -0.016(3) 0.002(2) -0.003(3)
C11 0.032(2) 0.052(3) 0.028(2) -0.004(2) -0.0107(18) -0.003(2)
C12 0.037(3) 0.056(3) 0.042(3) -0.011(2) -0.012(2) 0.004(2)
C13 0.039(3) 0.084(4) 0.052(3) -0.031(3) -0.010(2) 0.015(3)
C14 0.065(4) 0.064(4) 0.065(4) -0.026(3) -0.022(3) 0.028(3)
C15 0.070(4) 0.046(3) 0.058(4) -0.018(3) -0.020(3) 0.016(3)
C16 0.042(3) 0.056(3) 0.048(3) -0.020(3) -0.008(2) 0.009(2)
C17 0.056(3) 0.045(3) 0.042(3) -0.021(2) -0.017(2) 0.004(2)
C18 0.059(3) 0.063(3) 0.041(3) -0.024(3) -0.004(2) 0.000(3)
C19 0.064(4) 0.051(3) 0.056(3) -0.029(3) -0.016(3) 0.005(3)
C20 0.077(4) 0.069(4) 0.042(3) -0.012(3) -0.025(3) -0.015(3)
C21 0.045(3) 0.030(2) 0.049(3) -0.003(2) -0.016(2) -0.009(2)
C22 0.055(3) 0.036(3) 0.053(3) 0.000(2) -0.017(3) -0.005(2)
C23 0.048(3) 0.045(3) 0.056(3) -0.009(2) -0.018(2) -0.011(2)
C24 0.049(3) 0.048(3) 0.046(3) -0.004(2) -0.004(2) -0.011(2)
C25 0.032(2) 0.028(2) 0.043(3) -0.0064(19) -0.0102(19) 0.0010(17)
C26 0.050(3) 0.047(3) 0.069(4) -0.006(3) -0.030(3) 0.003(2)
C27 0.048(3) 0.036(2) 0.054(3) -0.015(2) -0.008(2) 0.008(2)
C28 0.050(3) 0.033(2) 0.054(3) -0.001(2) -0.008(2) 0.000(2)
C29 0.040(3) 0.049(3) 0.071(4) -0.031(3) 0.018(3) -0.020(2)
C30 0.053(3) 0.041(3) 0.052(3) -0.007(2) -0.004(3) -0.013(2)
C31 0.051(3) 0.042(3) 0.066(4) -0.011(3) 0.001(3) -0.008(2)
C32 0.044(3) 0.037(2) 0.056(3) -0.013(2) -0.004(2) 0.000(2)
C33 0.033(2) 0.030(2) 0.035(2) -0.0086(18) -0.0066(18) 0.0034(17)
C34 0.042(3) 0.036(2) 0.040(3) -0.011(2) -0.011(2) 0.009(2)
C35 0.050(3) 0.052(3) 0.034(3) -0.007(2) -0.012(2) 0.015(2)
C36 0.054(3) 0.043(3) 0.037(3) 0.003(2) 0.001(2) 0.017(2)
C37 0.045(3) 0.031(2) 0.045(3) -0.001(2) 0.004(2) 0.003(2)
C38 0.040(3) 0.036(2) 0.035(2) -0.0050(19) -0.005(2) 0.0049(19)
C39 0.036(2) 0.0258(19) 0.031(2) -0.0047(17) -0.0090(18) -0.0042(17)
C40 0.040(2) 0.027(2) 0.039(2) -0.0077(18) -0.013(2) 0.0011(18)
C41 0.053(3) 0.031(2) 0.035(2) -0.0087(19) -0.007(2) -0.008(2)
C42 0.058(3) 0.034(2) 0.033(2) -0.0034(19) -0.016(2) -0.016(2)
C43 0.040(3) 0.029(2) 0.045(3) 0.0049(19) -0.021(2) -0.0089(18)
C44 0.039(2) 0.026(2) 0.034(2) -0.0025(18) -0.0102(19) -0.0040(17)
C45 0.035(2) 0.027(2) 0.031(2) -0.0045(17) -0.0115(18) 0.0045(17)
C46 0.037(2) 0.035(2) 0.037(2) -0.0070(19) -0.0109(19) 0.0023(18)
C47 0.034(2) 0.050(3) 0.037(3) -0.004(2) -0.005(2) 0.003(2)
C48 0.043(3) 0.048(3) 0.030(2) -0.010(2) -0.006(2) 0.014(2)
C49 0.051(3) 0.034(2) 0.034(2) -0.0110(19) -0.012(2) 0.003(2)
C50 0.035(2) 0.031(2) 0.033(2) -0.0062(18) -0.0066(18) 0.0025(18)
C51 0.029(2) 0.033(2) 0.031(2) -0.0133(18) -0.0079(17) 0.0000(17)
C52 0.039(2) 0.034(2) 0.040(2) -0.016(2) -0.013(2) 0.0050(19)
C53 0.032(2) 0.048(3) 0.049(3) -0.027(2) -0.007(2) 0.004(2)
C54 0.039(3) 0.050(3) 0.040(3) -0.026(2) 0.003(2) -0.014(2)
C55 0.039(2) 0.035(2) 0.034(2) -0.0154(19) -0.0053(19) -0.0041(19)
C56 0.033(2) 0.032(2) 0.033(2) -0.0126(18) -0.0070(17) 0.0004(17)
F1 0.0572(18) 0.0481(16) 0.0483(17) -0.0162(14) -0.0276(14) 0.0068(14)
F2 0.074(2) 0.075(2) 0.0448(18) -0.0110(16) -0.0309(17) 0.0210(18)
F3 0.078(2) 0.0534(19) 0.0469(19) 0.0158(15) -0.0051(17) 0.0176(17)
F4 0.063(2) 0.0317(15) 0.060(2) 0.0036(14) 0.0017(16) -0.0058(14)
F5 0.0524(17) 0.0329(14) 0.0508(17) -0.0039(12) -0.0142(14) -0.0106(12)
F6 0.0459(16) 0.0347(14) 0.0448(16) -0.0149(12) -0.0118(12) 0.0098(12)
F7 0.075(2) 0.0449(16) 0.0452(17) -0.0212(14) -0.0136(15) -0.0023(15)
F8 0.074(2) 0.0521(18) 0.0442(17) -0.0088(14) -0.0295(16) -0.0170(16)
F9 0.0460(17) 0.0512(17) 0.0573(19) -0.0022(14) -0.0286(15) 0.0006(13)
F10 0.0395(15) 0.0412(15) 0.0484(16) -0.0145(13) -0.0165(12) 0.0123(12)
F11 0.0398(15) 0.0411(15) 0.0515(17) -0.0105(13) -0.0076(13) -0.0059(12)
F12 0.0372(16) 0.074(2) 0.0522(19) -0.0122(16) 0.0036(14) -0.0033(15)
F13 0.0574(19) 0.070(2) 0.0482(18) -0.0302(16) -0.0036(15) 0.0177(16)
F14 0.070(2) 0.0430(16) 0.0465(17) -0.0236(14) -0.0049(15) -0.0033(14)
F15 0.0424(15) 0.0384(14) 0.0434(15) -0.0181(12) -0.0041(12) -0.0057(11)
F16 0.0397(15) 0.0386(14) 0.0565(18) -0.0145(13) -0.0171(13) 0.0107(12)
F17 0.0332(15) 0.0642(19) 0.070(2) -0.0366(17) -0.0093(14) 0.0091(13)
F18 0.0412(16) 0.0611(19) 0.0593(19) -0.0296(16) 0.0118(14) -0.0164(14)
F19 0.0548(17) 0.0362(14) 0.0386(15) -0.0069(12) -0.0045(13) -0.0102(12)
F20 0.0359(14) 0.0330(13) 0.0424(15) -0.0054(11) -0.0114(11) 0.0048(11)
B1 0.029(2) 0.025(2) 0.037(3) -0.0081(19) -0.011(2) 0.0023(18)

loop_
_atom_type_symbol
_atom_type_description
_atom_type_scat_dispersion_real
_atom_type_scat_dispersion_imag
_atom_type_scat_source
C C 0.0033 0.0016 'International Tables Vol C Tables 4.2.6.8 and 6.1.1.4'
H H 0.0000 0.0000 'International Tables Vol C Tables 4.2.6.8 and 6.1.1.4'
N N 0.0061 0.0033 'International Tables Vol C Tables 4.2.6.8 and 6.1.1.4'
P P 0.1023 0.0942 'International Tables Vol C Tables 4.2.6.8 and 6.1.1.4'
Br Br -0.2901 2.4595 'International Tables Vol C Tables 4.2.6.8 and 6.1.1.4'
F F 0.0171 0.0103 'International Tables Vol C Tables 4.2.6.8 and 6.1.1.4'
Ti Ti 0.2776 0.4457 'International Tables Vol C Tables 4.2.6.8 and 6.1.1.4'
O O 0.0106 0.0060 'International Tables Vol C Tables 4.2.6.8 and 6.1.1.4'
B B 0.0013 0.0007 'International Tables Vol C Tables 4.2.6.8 and 6.1.1.4'

loop_
_geom_angle_atom_site_label_1
_geom_angle_atom_site_label_2
_geom_angle_atom_site_label_3
_geom_angle
N1 P1 C17 108.5(2)
N1 P1 C25 107.34(19)
C17 P1 C25 111.1(2)
N1 P1 C21 111.0(2)
C17 P1 C21 109.3(2)
C25 P1 C21 109.6(2)
N1 Ti1 O1 101.4(6)
N1 Ti1 C11 95.8(7)
O1 Ti1 C11 101.1(6)
N1 Ti1 C5 100.9(6)
O1 Ti1 C5 128.3(7)
C11 Ti1 C5 122.1(5)
N1 Ti1 C4 121.4(7)
O1 Ti1 C4 94.1(6)
C11 Ti1 C4 135.9(6)
C5 Ti1 C4 35.2(3)
N1 Ti1 C1 112.8(6)
O1 Ti1 C1 143.7(8)
C11 Ti1 C1 87.6(4)
C5 Ti1 C1 35.0(3)
C4 Ti1 C1 58.1(4)
N1 Ti1 C3 156.2(8)
O1 Ti1 C3 86.5(5)
C11 Ti1 C3 104.7(5)
C5 Ti1 C3 58.0(4)
C4 Ti1 C3 35.0(3)
C1 Ti1 C3 57.2(4)
N1 Ti1 C2 146.0(7)
O1 Ti1 C2 112.6(6)
C11 Ti1 C2 78.4(4)
C5 Ti1 C2 57.7(4)
C4 Ti1 C2 57.6(4)
C1 Ti1 C2 34.4(2)
C3 Ti1 C2 34.0(3)
N1 Ti1' C11 104.4(16)
N1 Ti1' O1 101.1(10)
C11 Ti1' O1 110.2(17)
N1 Ti1' C1 108.4(13)
C11 Ti1' C1 91.0(9)
O1 Ti1' C1 137.9(14)
N1 Ti1' C2 142.0(14)
C11 Ti1' C2 82.4(10)
O1 Ti1' C2 111.7(10)
C1 Ti1' C2 33.6(3)
N1 Ti1' C5 93.1(16)
C11 Ti1' C5 123.4(9)
O1 Ti1' C5 118.6(17)
C1 Ti1' C5 32.8(4)
C2 Ti1' C5 54.7(6)
N1 Ti1' C3 143(2)
C11 Ti1' C3 108.5(11)
O1 Ti1' C3 83.8(9)
C1 Ti1' C3 54.7(6)
C2 Ti1' C3 32.9(3)
C5 Ti1' C3 54.0(7)
N1 Ti1' C4 110(2)
C11 Ti1' C4 136.8(10)
O1 Ti1' C4 88.1(12)
C1 Ti1' C4 54.1(7)
C2 Ti1' C4 54.4(6)
C5 Ti1' C4 32.1(5)
C3 Ti1' C4 32.7(5)
C29 O1 C32 105.7(4)
C29 O1 Ti1' 116.9(12)
C32 O1 Ti1' 136.4(13)
C29 O1 Ti1 123.5(5)
C32 O1 Ti1 129.3(5)
P1 N1 Ti1 171.1(4)
P1 N1 Ti1' 170.4(9)
C5 C1 C2 108.9(5)
C5 C1 C6 125.5(5)
C2 C1 C6 125.1(5)
C5 C1 Ti1 70.8(4)
C2 C1 Ti1 76.5(4)
C6 C1 Ti1 125.4(5)
C5 C1 Ti1' 76.7(11)
C2 C1 Ti1' 74.7(7)
C6 C1 Ti1' 121.7(8)
C1 C2 C3 107.3(4)
C1 C2 C7 124.2(5)
C3 C2 C7 127.6(5)
C1 C2 Ti1 69.1(4)
C3 C2 Ti1 72.3(4)
C7 C2 Ti1 132.2(5)
C1 C2 Ti1' 71.7(7)
C3 C2 Ti1' 76.2(8)
C7 C2 Ti1' 126.1(11)
C2 C3 C4 107.4(4)
C2 C3 C8 126.0(5)
C4 C3 C8 126.4(5)
C2 C3 Ti1 73.7(4)
C4 C3 Ti1 68.7(4)
C8 C3 Ti1 126.9(5)
C2 C3 Ti1' 70.9(7)
C4 C3 Ti1' 74.1(10)
C8 C3 Ti1' 124.5(7)
C5 C4 C3 108.1(4)
C5 C4 C9 123.7(5)
C3 C4 C9 127.1(5)
C5 C4 Ti1 71.5(4)
C3 C4 Ti1 76.2(4)
C9 C4 Ti1 127.1(4)
C5 C4 Ti1' 72.4(6)
C3 C4 Ti1' 73.2(8)
C9 C4 Ti1' 129.2(7)
C1 C5 C4 108.3(4)
C1 C5 C10 126.1(5)
C4 C5 C10 124.5(5)
C1 C5 Ti1 74.1(4)
C4 C5 Ti1 73.3(5)
C10 C5 Ti1 128.0(5)
C1 C5 Ti1' 70.5(8)
C4 C5 Ti1' 75.5(6)
C10 C5 Ti1' 129.3(7)
C12 C11 C16 116.2(5)
C12 C11 Ti1' 129.0(8)
C16 C11 Ti1' 114.8(8)
C12 C11 Ti1 129.8(5)
C16 C11 Ti1 113.7(5)
C11 C12 C13 122.2(6)
C11 C12 Br1 121.6(4)
C13 C12 Br1 116.0(4)
C14 C13 C12 119.7(6)
C13 C14 C15 120.4(6)
C14 C15 C16 119.2(6)
C11 C16 C15 122.2(5)
C18 C17 C19 106.1(5)
C18 C17 C20 109.3(5)
C19 C17 C20 107.9(4)
C18 C17 P1 109.9(3)
C19 C17 P1 110.1(4)
C20 C17 P1 113.3(4)
C22 C21 C23 111.5(4)
C22 C21 C24 105.4(4)
C23 C21 C24 105.5(4)
C22 C21 P1 109.4(4)
C23 C21 P1 113.0(4)
C24 C21 P1 111.8(3)
C28 C25 C27 106.9(4)
C28 C25 C26 107.3(4)
C27 C25 C26 109.2(4)
C28 C25 P1 110.6(3)
C27 C25 P1 108.0(3)
C26 C25 P1 114.6(3)
O1 C29 C30 106.2(4)
C31 C30 C29 103.8(4)
C32 C31 C30 105.3(4)
O1 C32 C31 104.3(4)
C38 C33 C34 113.7(4)
C38 C33 B1 127.3(4)
C34 C33 B1 118.7(4)
F1 C34 C35 116.0(5)
F1 C34 C33 119.4(4)
C35 C34 C33 124.6(5)
F2 C35 C34 121.2(5)
F2 C35 C36 120.3(5)
C34 C35 C36 118.5(5)
F3 C36 C37 120.7(6)
F3 C36 C35 120.0(6)
C37 C36 C35 119.3(5)
F4 C37 C36 119.5(5)
F4 C37 C38 120.6(5)
C36 C37 C38 119.9(5)
F5 C38 C33 121.5(4)
F5 C38 C37 114.5(5)
C33 C38 C37 124.0(5)
C44 C39 C40 112.6(4)
C44 C39 B1 128.5(4)
C40 C39 B1 118.6(4)
F6 C40 C41 116.0(4)
F6 C40 C39 119.0(4)
C41 C40 C39 125.0(4)
F7 C41 C40 120.9(5)
F7 C41 C42 120.0(4)
C40 C41 C42 119.1(4)
F8 C42 C43 120.7(5)
F8 C42 C41 120.6(5)
C43 C42 C41 118.7(4)
F9 C43 C42 119.1(4)
F9 C43 C44 120.4(5)
C42 C43 C44 120.5(4)
F10 C44 C43 115.2(4)
F10 C44 C39 120.7(4)
C43 C44 C39 124.1(4)
C50 C45 C46 112.9(4)
C50 C45 B1 127.3(4)
C46 C45 B1 119.4(4)
F11 C46 C47 116.9(4)
F11 C46 C45 118.5(4)
C47 C46 C45 124.6(5)
F12 C47 C46 120.9(5)
F12 C47 C48 119.7(5)
C46 C47 C48 119.4(5)
F13 C48 C49 120.9(5)
F13 C48 C47 120.4(5)
C49 C48 C47 118.7(4)
F14 C49 C48 119.7(4)
F14 C49 C50 120.1(4)
C48 C49 C50 120.2(4)
F15 C50 C49 115.2(4)
F15 C50 C45 120.8(4)
C49 C50 C45 124.1(4)
C52 C51 C56 112.7(4)
C52 C51 B1 127.9(4)
C56 C51 B1 119.1(4)
F16 C52 C53 115.3(4)
F16 C52 C51 120.7(4)
C53 C52 C51 124.0(4)
F17 C53 C54 120.0(4)
F17 C53 C52 119.9(5)
C54 C53 C52 120.0(4)
F18 C54 C53 120.2(5)
F18 C54 C55 120.7(5)
C53 C54 C55 119.1(4)
F19 C55 C54 120.1(4)
F19 C55 C56 121.0(4)
C54 C55 C56 118.9(4)
F20 C56 C55 115.4(4)
F20 C56 C51 119.4(4)
C55 C56 C51 125.2(4)
C33 B1 C45 102.5(4)
C33 B1 C39 113.7(3)
C45 B1 C39 113.1(3)
C33 B1 C51 113.9(3)
C45 B1 C51 112.8(3)
C39 B1 C51 101.4(3)
C57 O2 C60 109.1(5)
O2 C57 C58 109.0(6)
C57 C58 C59 102.6(5)
C60 C59 C58 108.3(4)
O2 C60 C59 107.3(5)
C57' O2' C60' 110.8(12)

loop_
_geom_bond_atom_site_label_1
_geom_bond_atom_site_label_2
_geom_bond_distance
Br1 C12 1.931(6)
P1 N1 1.619(4)
P1 C17 1.891(5)
P1 C25 1.894(4)
P1 C21 1.896(5)
Ti1 N1 1.787(15)
Ti1 O1 2.113(12)
Ti1 C11 2.274(14)
Ti1 C5 2.306(15)
Ti1 C4 2.329(16)
Ti1 C1 2.349(13)
Ti1 C3 2.427(16)
Ti1 C2 2.445(14)
Ti1' N1 1.80(2)
Ti1' C11 2.03(4)
Ti1' O1 2.10(2)
Ti1' C1 2.44(2)
Ti1' C2 2.48(2)
Ti1' C5 2.52(4)
Ti1' C3 2.54(3)
Ti1' C4 2.56(4)
O1 C29 1.412(6)
O1 C32 1.470(6)
C1 C5 1.401(7)
C1 C2 1.419(7)
C1 C6 1.516(7)
C2 C3 1.424(7)
C2 C7 1.512(7)
C3 C4 1.433(7)
C3 C8 1.504(7)
C4 C5 1.402(7)
C4 C9 1.508(7)
C5 C10 1.516(7)
C11 C12 1.370(7)
C11 C16 1.377(8)
C12 C13 1.385(8)
C13 C14 1.340(10)
C14 C15 1.364(10)
C15 C16 1.379(8)
C17 C18 1.510(8)
C17 C19 1.539(7)
C17 C20 1.558(8)
C21 C22 1.531(7)
C21 C23 1.545(7)
C21 C24 1.567(8)
C25 C28 1.522(7)
C25 C27 1.539(7)
C25 C26 1.545(7)
C29 C30 1.535(7)
C30 C31 1.532(8)
C31 C32 1.501(7)
C33 C38 1.383(7)
C33 C34 1.391(7)
C33 B1 1.651(6)
C34 F1 1.350(6)
C34 C35 1.383(7)
C35 F2 1.336(6)
C35 C36 1.391(9)
C36 F3 1.345(6)
C36 C37 1.363(9)
C37 F4 1.346(6)
C37 C38 1.386(7)
C38 F5 1.357(6)
C39 C44 1.388(6)
C39 C40 1.398(6)
C39 B1 1.660(6)
C40 F6 1.354(5)
C40 C41 1.373(7)
C41 F7 1.348(6)
C41 C42 1.377(7)
C42 F8 1.350(5)
C42 C43 1.366(8)
C43 F9 1.349(5)
C43 C44 1.375(7)
C44 F10 1.354(5)
C45 C50 1.386(6)
C45 C46 1.396(6)
C45 B1 1.660(6)
C46 F11 1.359(5)
C46 C47 1.373(7)
C47 F12 1.339(6)
C47 C48 1.382(8)
C48 F13 1.340(5)
C48 C49 1.361(7)
C49 F14 1.356(6)
C49 C50 1.381(7)
C50 F15 1.359(5)
C51 C52 1.390(6)
C51 C56 1.393(6)
C51 B1 1.664(6)
C52 F16 1.356(5)
C52 C53 1.385(7)
C53 F17 1.347(5)
C53 C54 1.367(8)
C54 F18 1.353(5)
C54 C55 1.375(7)
C55 F19 1.350(5)
C55 C56 1.378(6)
C56 F20 1.360(5)
O2 C57 1.428(8)
O2 C60 1.450(7)
C57 C58 1.508(9)
C58 C59 1.509(6)
C59 C60 1.468(8)
O2' C57' 1.32(2)
O2' C60' 1.452(7)

loop_
_geom_torsion_atom_site_label_1
_geom_torsion_atom_site_label_2
_geom_torsion_atom_site_label_3
_geom_torsion_atom_site_label_4
_geom_torsion
N1 Ti1' O1 C29 77(2)
C11 Ti1' O1 C29 -33.3(12)
C1 Ti1' O1 C29 -149(2)
C2 Ti1' O1 C29 -122.9(14)
C5 Ti1' O1 C29 176.5(8)
C3 Ti1' O1 C29 -140.7(7)
C4 Ti1' O1 C29 -173.2(5)
N1 Ti1' O1 C32 -89.9(16)
C11 Ti1' O1 C32 160.1(7)
C1 Ti1' O1 C32 44(3)
C2 Ti1' O1 C32 70(2)
C5 Ti1' O1 C32 9.8(19)
C3 Ti1' O1 C32 52.7(15)
C4 Ti1' O1 C32 20.2(14)
N1 Ti1' O1 Ti1 -82(8)
C11 Ti1' O1 Ti1 168(9)
C1 Ti1' O1 Ti1 53(7)
C2 Ti1' O1 Ti1 79(8)
C5 Ti1' O1 Ti1 18(7)
C3 Ti1' O1 Ti1 61(8)
C4 Ti1' O1 Ti1 28(8)
N1 Ti1 O1 C29 65.2(7)
C11 Ti1 O1 C29 -33.1(8)
C5 Ti1 O1 C29 179.1(6)
C4 Ti1 O1 C29 -171.6(4)
C1 Ti1 O1 C29 -134.3(10)
C3 Ti1 O1 C29 -137.4(5)
C2 Ti1 O1 C29 -115.1(7)
N1 Ti1 O1 C32 -98.9(8)
C11 Ti1 O1 C32 162.7(4)
C5 Ti1 O1 C32 14.9(11)
C4 Ti1 O1 C32 24.2(7)
C1 Ti1 O1 C32 61.5(12)
C3 Ti1 O1 C32 58.4(6)
C2 Ti1 O1 C32 80.8(7)
N1 Ti1 O1 Ti1' 88(8)
C11 Ti1 O1 Ti1' -10(8)
C5 Ti1 O1 Ti1' -158(9)
C4 Ti1 O1 Ti1' -148(8)
C1 Ti1 O1 Ti1' -111(8)
C3 Ti1 O1 Ti1' -114(8)
C2 Ti1 O1 Ti1' -92(8)
O1 Ti1 N1 Ti1' -85(7)
C11 Ti1 N1 Ti1' 18(6)
C5 Ti1 N1 Ti1' 142(7)
C4 Ti1 N1 Ti1' 173(7)
C1 Ti1 N1 Ti1' 108(7)
C3 Ti1 N1 Ti1' 168(8)
C2 Ti1 N1 Ti1' 96(7)
C11 Ti1' N1 Ti1 -159(7)
O1 Ti1' N1 Ti1 87(7)
C1 Ti1' N1 Ti1 -63(6)
C2 Ti1' N1 Ti1 -63(7)
C5 Ti1' N1 Ti1 -33(6)
C3 Ti1' N1 Ti1 -8(5)
C4 Ti1' N1 Ti1 -5(6)
N1 Ti1 C1 C5 75.9(7)
O1 Ti1 C1 C5 -83.2(11)
C11 Ti1 C1 C5 171.2(6)
C4 Ti1 C1 C5 -37.9(3)
C3 Ti1 C1 C5 -79.6(4)
C2 Ti1 C1 C5 -115.9(5)
N1 Ti1 C1 C2 -168.2(8)
O1 Ti1 C1 C2 32.7(10)
C11 Ti1 C1 C2 -72.9(4)
C5 Ti1 C1 C2 115.9(5)
C4 Ti1 C1 C2 78.0(4)
C3 Ti1 C1 C2 36.3(3)
N1 Ti1 C1 C6 -44.5(9)
O1 Ti1 C1 C6 156.3(9)
C11 Ti1 C1 C6 50.8(7)
C5 Ti1 C1 C6 -120.5(6)
C4 Ti1 C1 C6 -158.4(5)
C3 Ti1 C1 C6 160.0(5)
C2 Ti1 C1 C6 123.7(6)
N1 Ti1 C1 Ti1' -97(9)
O1 Ti1 C1 Ti1' 104(9)
C11 Ti1 C1 Ti1' -1(8)
C5 Ti1 C1 Ti1' -173(9)
C4 Ti1 C1 Ti1' 150(9)
C3 Ti1 C1 Ti1' 108(9)
C2 Ti1 C1 Ti1' 72(9)
N1 Ti1' C1 C5 65.7(17)
C11 Ti1' C1 C5 171.3(8)
O1 Ti1' C1 C5 -66(3)
C2 Ti1' C1 C5 -114.2(5)
C3 Ti1' C1 C5 -76.6(6)
C4 Ti1' C1 C5 -36.2(4)
N1 Ti1' C1 C2 180(2)
C11 Ti1' C1 C2 -74.5(8)
O1 Ti1' C1 C2 48(3)
C5 Ti1' C1 C2 114.2(5)
C3 Ti1' C1 C2 37.6(4)
C4 Ti1' C1 C2 78.0(4)
N1 Ti1' C1 C6 -58(2)
C11 Ti1' C1 C6 47.6(12)
O1 Ti1' C1 C6 170(2)
C2 Ti1' C1 C6 122.1(6)
C5 Ti1' C1 C6 -123.7(8)
C3 Ti1' C1 C6 159.6(5)
C4 Ti1' C1 C6 -159.9(6)
N1 Ti1' C1 Ti1 73(9)
C11 Ti1' C1 Ti1 178(9)
O1 Ti1' C1 Ti1 -59(8)
C2 Ti1' C1 Ti1 -107(9)
C5 Ti1' C1 Ti1 7(9)
C3 Ti1' C1 Ti1 -69(9)
C4 Ti1' C1 Ti1 -29(8)
C5 C1 C2 C3 1.3(5)
C6 C1 C2 C3 173.3(4)
Ti1 C1 C2 C3 -62.7(5)
Ti1' C1 C2 C3 -68.5(11)
C5 C1 C2 C7 -168.5(4)
C6 C1 C2 C7 3.5(7)
Ti1 C1 C2 C7 127.6(6)
Ti1' C1 C2 C7 121.8(11)
C5 C1 C2 Ti1 64.0(5)
C6 C1 C2 Ti1 -124.0(6)
Ti1' C1 C2 Ti1 -5.8(9)
C5 C1 C2 Ti1' 69.8(11)
C6 C1 C2 Ti1' -118.2(11)
Ti1 C1 C2 Ti1' 5.8(9)
N1 Ti1 C2 C1 19.7(13)
O1 Ti1 C2 C1 -159.8(7)
C11 Ti1 C2 C1 102.9(5)
C5 Ti1 C2 C1 -37.7(3)
C4 Ti1 C2 C1 -79.6(4)
C3 Ti1 C2 C1 -117.0(5)
N1 Ti1 C2 C3 136.8(14)
O1 Ti1 C2 C3 -42.7(6)
C11 Ti1 C2 C3 -140.1(5)
C5 Ti1 C2 C3 79.4(4)
C4 Ti1 C2 C3 37.4(3)
C1 Ti1 C2 C3 117.0(5)
N1 Ti1 C2 C7 -98.1(14)
O1 Ti1 C2 C7 82.4(8)
C11 Ti1 C2 C7 -15.0(7)
C5 Ti1 C2 C7 -155.5(6)
C4 Ti1 C2 C7 162.5(6)
C1 Ti1 C2 C7 -117.8(7)
C3 Ti1 C2 C7 125.1(7)
N1 Ti1 C2 Ti1' -95(8)
O1 Ti1 C2 Ti1' 86(7)
C11 Ti1 C2 Ti1' -12(7)
C5 Ti1 C2 Ti1' -152(8)
C4 Ti1 C2 Ti1' 166(8)
C1 Ti1 C2 Ti1' -114(8)
C3 Ti1 C2 Ti1' 129(8)
N1 Ti1' C2 C1 0(3)
C11 Ti1' C2 C1 103.6(7)
O1 Ti1' C2 C1 -148(2)
C5 Ti1' C2 C1 -37.3(3)
C3 Ti1' C2 C1 -113.8(7)
C4 Ti1' C2 C1 -76.9(6)
N1 Ti1' C2 C3 114(4)
C11 Ti1' C2 C3 -142.7(8)
O1 Ti1' C2 C3 -33.9(16)
C1 Ti1' C2 C3 113.8(7)
C5 Ti1' C2 C3 76.5(5)
C4 Ti1' C2 C3 36.9(3)
N1 Ti1' C2 C7 -120(3)
C11 Ti1' C2 C7 -15.9(10)
O1 Ti1' C2 C7 92.8(19)
C1 Ti1' C2 C7 -119.5(7)
C5 Ti1' C2 C7 -156.8(6)
C3 Ti1' C2 C7 126.7(7)
C4 Ti1' C2 C7 163.6(6)
N1 Ti1' C2 Ti1 64(8)
C11 Ti1' C2 Ti1 167(8)
O1 Ti1' C2 Ti1 -84(8)
C1 Ti1' C2 Ti1 64(8)
C5 Ti1' C2 Ti1 26(7)
C3 Ti1' C2 Ti1 -50(7)
C4 Ti1' C2 Ti1 -13(7)
C1 C2 C3 C4 -0.2(5)
C7 C2 C3 C4 169.1(4)
Ti1 C2 C3 C4 -60.8(4)
Ti1' C2 C3 C4 -65.7(10)
C1 C2 C3 C8 -175.2(5)
C7 C2 C3 C8 -5.9(8)
Ti1 C2 C3 C8 124.2(6)
Ti1' C2 C3 C8 119.3(10)
C1 C2 C3 Ti1 60.6(4)
C7 C2 C3 Ti1 -130.1(6)
Ti1' C2 C3 Ti1 -4.9(9)
C1 C2 C3 Ti1' 65.5(10)
C7 C2 C3 Ti1' -125.2(10)
Ti1 C2 C3 Ti1' 4.9(9)
N1 Ti1 C3 C2 -108.2(16)
O1 Ti1 C3 C2 141.1(5)
C11 Ti1 C3 C2 40.5(5)
C5 Ti1 C3 C2 -78.4(4)
C4 Ti1 C3 C2 -116.6(5)
C1 Ti1 C3 C2 -36.7(3)
N1 Ti1 C3 C4 8.3(15)
O1 Ti1 C3 C4 -102.3(5)
C11 Ti1 C3 C4 157.1(6)
C5 Ti1 C3 C4 38.1(3)
C1 Ti1 C3 C4 79.9(4)
C2 Ti1 C3 C4 116.6(5)
N1 Ti1 C3 C8 128.6(15)
O1 Ti1 C3 C8 18.0(7)
C11 Ti1 C3 C8 -82.6(7)
C5 Ti1 C3 C8 158.4(5)
C4 Ti1 C3 C8 120.3(6)
C1 Ti1 C3 C8 -159.8(5)
C2 Ti1 C3 C8 -123.1(6)
N1 Ti1 C3 Ti1' -167(9)
O1 Ti1 C3 Ti1' 83(7)
C11 Ti1 C3 Ti1' -18(7)
C5 Ti1 C3 Ti1' -137(8)
C4 Ti1 C3 Ti1' -175(8)
C1 Ti1 C3 Ti1' -95(7)
C2 Ti1 C3 Ti1' -58(7)
N1 Ti1' C3 C2 -111.4(17)
C11 Ti1' C3 C2 39.3(7)
O1 Ti1' C3 C2 148.6(14)
C1 Ti1' C3 C2 -38.3(4)
C5 Ti1' C3 C2 -79.0(4)
C4 Ti1' C3 C2 -115.3(5)
N1 Ti1' C3 C4 3.9(16)
C11 Ti1' C3 C4 154.6(10)
O1 Ti1' C3 C4 -96.2(12)
C1 Ti1' C3 C4 76.9(6)
C2 Ti1' C3 C4 115.3(5)
C5 Ti1' C3 C4 36.2(4)
N1 Ti1' C3 C8 127.5(15)
C11 Ti1' C3 C8 -81.8(9)
O1 Ti1' C3 C8 27.4(17)
C1 Ti1' C3 C8 -159.5(5)
C2 Ti1' C3 C8 -121.1(7)
C5 Ti1' C3 C8 159.8(6)
C4 Ti1' C3 C8 123.6(8)
N1 Ti1' C3 Ti1 9(6)
C11 Ti1' C3 Ti1 159(8)
O1 Ti1' C3 Ti1 -91(8)
C1 Ti1' C3 Ti1 82(7)
C2 Ti1' C3 Ti1 120(8)
C5 Ti1' C3 Ti1 41(7)
C4 Ti1' C3 Ti1 5(7)
C2 C3 C4 C5 -0.9(5)
C8 C3 C4 C5 174.1(5)
Ti1 C3 C4 C5 -64.9(4)
Ti1' C3 C4 C5 -64.5(6)
C2 C3 C4 C9 -169.5(5)
C8 C3 C4 C9 5.4(8)
Ti1 C3 C4 C9 126.4(6)
Ti1' C3 C4 C9 126.9(7)
C2 C3 C4 Ti1 64.1(4)
C8 C3 C4 Ti1 -121.0(6)
Ti1' C3 C4 Ti1 0.5(7)
C2 C3 C4 Ti1' 63.6(6)
C8 C3 C4 Ti1' -121.5(7)
Ti1 C3 C4 Ti1' -0.5(7)
N1 Ti1 C4 C5 -61.3(7)
O1 Ti1 C4 C5 -167.3(5)
C11 Ti1 C4 C5 82.0(8)
C1 Ti1 C4 C5 37.7(3)
C3 Ti1 C4 C5 114.8(4)
C2 Ti1 C4 C5 78.5(3)
N1 Ti1 C4 C3 -176.1(7)
O1 Ti1 C4 C3 77.9(5)
C11 Ti1 C4 C3 -32.8(8)
C5 Ti1 C4 C3 -114.8(4)
C1 Ti1 C4 C3 -77.1(3)
C2 Ti1 C4 C3 -36.3(3)
N1 Ti1 C4 C9 57.5(9)
O1 Ti1 C4 C9 -48.5(7)
C11 Ti1 C4 C9 -159.2(7)
C5 Ti1 C4 C9 118.8(6)
C1 Ti1 C4 C9 156.4(5)
C3 Ti1 C4 C9 -126.4(6)
C2 Ti1 C4 C9 -162.7(5)
N1 Ti1 C4 Ti1' -167(14)
O1 Ti1 C4 Ti1' 87(14)
C11 Ti1 C4 Ti1' -24(13)
C5 Ti1 C4 Ti1' -106(14)
C1 Ti1 C4 Ti1' -68(13)
C3 Ti1 C4 Ti1' 9(14)
C2 Ti1 C4 Ti1' -28(13)
N1 Ti1' C4 C5 -61.6(8)
C11 Ti1' C4 C5 79.4(15)
O1 Ti1' C4 C5 -162.7(11)
C1 Ti1' C4 C5 37.0(4)
C2 Ti1' C4 C5 78.7(4)
C3 Ti1' C4 C5 115.9(5)
N1 Ti1' C4 C3 -177.5(10)
C11 Ti1' C4 C3 -36.5(15)
O1 Ti1' C4 C3 81.4(9)
C1 Ti1' C4 C3 -78.9(5)
C2 Ti1' C4 C3 -37.2(4)
C5 Ti1' C4 C3 -115.9(5)
N1 Ti1' C4 C9 57.9(12)
C11 Ti1' C4 C9 -161.1(11)
O1 Ti1' C4 C9 -43.2(14)
C1 Ti1' C4 C9 156.6(6)
C2 Ti1' C4 C9 -161.8(6)
C5 Ti1' C4 C9 119.5(7)
C3 Ti1' C4 C9 -124.6(8)
N1 Ti1' C4 Ti1 11(13)
C11 Ti1' C4 Ti1 152(15)
O1 Ti1' C4 Ti1 -90(14)
C1 Ti1' C4 Ti1 110(14)
C2 Ti1' C4 Ti1 152(14)
C5 Ti1' C4 Ti1 73(14)
C3 Ti1' C4 Ti1 -171(14)
C2 C1 C5 C4 -1.8(5)
C6 C1 C5 C4 -173.8(5)
Ti1 C1 C5 C4 65.8(5)
Ti1' C1 C5 C4 66.6(6)
C2 C1 C5 C10 166.6(5)
C6 C1 C5 C10 -5.4(8)
Ti1 C1 C5 C10 -125.8(6)
Ti1' C1 C5 C10 -125.0(7)
C2 C1 C5 Ti1 -67.7(5)
C6 C1 C5 Ti1 120.4(6)
Ti1' C1 C5 Ti1 0.8(9)
C2 C1 C5 Ti1' -68.5(6)
C6 C1 C5 Ti1' 119.6(7)
Ti1 C1 C5 Ti1' -0.8(9)
C3 C4 C5 C1 1.7(5)
C9 C4 C5 C1 170.8(4)
Ti1 C4 C5 C1 -66.4(4)
Ti1' C4 C5 C1 -63.3(8)
C3 C4 C5 C10 -167.0(4)
C9 C4 C5 C10 2.2(8)
Ti1 C4 C5 C10 124.9(6)
Ti1' C4 C5 C10 128.0(9)
C3 C4 C5 Ti1 68.1(4)
C9 C4 C5 Ti1 -122.8(6)
Ti1' C4 C5 Ti1 3.1(9)
C3 C4 C5 Ti1' 65.0(8)
C9 C4 C5 Ti1' -125.9(9)
Ti1 C4 C5 Ti1' -3.1(9)
N1 Ti1 C5 C1 -114.4(6)
O1 Ti1 C5 C1 131.5(8)
C11 Ti1 C5 C1 -10.3(7)
C4 Ti1 C5 C1 115.2(5)
C3 Ti1 C5 C1 77.3(3)
C2 Ti1 C5 C1 37.0(3)
N1 Ti1 C5 C4 130.3(6)
O1 Ti1 C5 C4 16.3(7)
C11 Ti1 C5 C4 -125.6(8)
C1 Ti1 C5 C4 -115.2(5)
C3 Ti1 C5 C4 -37.9(3)
C2 Ti1 C5 C4 -78.3(4)
N1 Ti1 C5 C10 9.3(9)
O1 Ti1 C5 C10 -104.7(9)
C11 Ti1 C5 C10 113.4(7)
C4 Ti1 C5 C10 -121.0(6)
C1 Ti1 C5 C10 123.7(6)
C3 Ti1 C5 C10 -158.9(6)
C2 Ti1 C5 C10 160.7(6)
N1 Ti1 C5 Ti1' -103(14)
O1 Ti1 C5 Ti1' 143(14)
C11 Ti1 C5 Ti1' 1(13)
C4 Ti1 C5 Ti1' 127(14)
C1 Ti1 C5 Ti1' 11(14)
C3 Ti1 C5 Ti1' 89(14)
C2 Ti1 C5 Ti1' 48(14)
N1 Ti1' C5 C1 -120.0(11)
C11 Ti1' C5 C1 -10.4(10)
O1 Ti1' C5 C1 135.6(14)
C2 Ti1' C5 C1 38.2(4)
C3 Ti1' C5 C1 79.0(5)
C4 Ti1' C5 C1 115.8(5)
N1 Ti1' C5 C4 124.2(12)
C11 Ti1' C5 C4 -126.3(13)
O1 Ti1' C5 C4 19.8(11)
C1 Ti1' C5 C4 -115.8(5)
C2 Ti1' C5 C4 -77.7(4)
C3 Ti1' C5 C4 -36.9(4)
N1 Ti1' C5 C10 1.2(16)
C11 Ti1' C5 C10 110.8(13)
O1 Ti1' C5 C10 -103.2(11)
C1 Ti1' C5 C10 121.2(8)
C2 Ti1' C5 C10 159.4(6)
C3 Ti1' C5 C10 -159.8(6)
C4 Ti1' C5 C10 -123.0(7)
N1 Ti1' C5 Ti1 72(14)
C11 Ti1' C5 Ti1 -179(15)
O1 Ti1' C5 Ti1 -33(13)
C1 Ti1' C5 Ti1 -168(14)
C2 Ti1' C5 Ti1 -130(14)
C3 Ti1' C5 Ti1 -89(14)
C4 Ti1' C5 Ti1 -53(14)
N1 Ti1' C11 C12 -142.9(8)
O1 Ti1' C11 C12 -35.1(14)
C1 Ti1' C11 C12 107.8(8)
C2 Ti1' C11 C12 75.3(9)
C5 Ti1' C11 C12 113.5(11)
C3 Ti1' C11 C12 54.9(12)
C4 Ti1' C11 C12 74.7(18)
N1 Ti1' C11 C16 40.2(12)
O1 Ti1' C11 C16 148.0(7)
C1 Ti1' C11 C16 -69.1(8)
C2 Ti1' C11 C16 -101.6(6)
C5 Ti1' C11 C16 -63.5(13)
C3 Ti1' C11 C16 -122.0(8)
C4 Ti1' C11 C16 -102.2(15)
N1 Ti1 C11 C12 -141.5(5)
O1 Ti1 C11 C12 -38.7(9)
C5 Ti1 C11 C12 111.7(7)
C4 Ti1 C11 C12 69.3(10)
C1 Ti1 C11 C12 105.8(6)
C3 Ti1 C11 C12 50.6(7)
C2 Ti1 C11 C12 72.4(6)
N1 Ti1 C11 C16 44.4(7)
O1 Ti1 C11 C16 147.3(5)
C5 Ti1 C11 C16 -62.3(9)
C4 Ti1 C11 C16 -104.7(9)
C1 Ti1 C11 C16 -68.2(6)
C3 Ti1 C11 C16 -123.4(5)
C2 Ti1 C11 C16 -101.7(5)
C16 C11 C12 C13 0.4(8)
Ti1' C11 C12 C13 -176.5(9)
Ti1 C11 C12 C13 -173.5(6)
C16 C11 C12 Br1 175.6(4)
Ti1' C11 C12 Br1 -1.3(10)
Ti1 C11 C12 Br1 1.6(8)
C11 C12 C13 C14 -0.7(9)
Br1 C12 C13 C14 -176.1(5)
C12 C13 C14 C15 0.9(10)
C13 C14 C15 C16 -0.8(10)
C12 C11 C16 C15 -0.3(8)
Ti1' C11 C16 C15 177.0(8)
Ti1 C11 C16 C15 174.6(6)
C14 C15 C16 C11 0.5(9)
N1 P1 C17 C18 40.2(4)
C25 P1 C17 C18 -77.6(4)
C21 P1 C17 C18 161.3(4)
N1 P1 C17 C19 -76.4(4)
C25 P1 C17 C19 165.8(4)
C21 P1 C17 C19 44.8(4)
N1 P1 C17 C20 162.7(4)
C25 P1 C17 C20 45.0(5)
C21 P1 C17 C20 -76.1(4)
N1 P1 C21 C22 39.3(4)
C17 P1 C21 C22 -80.3(4)
C25 P1 C21 C22 157.7(4)
N1 P1 C21 C23 164.1(4)
C17 P1 C21 C23 44.5(4)
C25 P1 C21 C23 -77.5(4)
N1 P1 C21 C24 -77.1(4)
C17 P1 C21 C24 163.3(4)
C25 P1 C21 C24 41.4(4)
N1 P1 C25 C28 -73.6(4)
C17 P1 C25 C28 44.8(4)
C21 P1 C25 C28 165.7(4)
N1 P1 C25 C27 43.0(4)
C17 P1 C25 C27 161.5(3)
C21 P1 C25 C27 -77.6(4)
N1 P1 C25 C26 165.0(4)
C17 P1 C25 C26 -76.5(4)
C21 P1 C25 C26 44.4(5)
C32 O1 C29 C30 -36.1(6)
Ti1' O1 C29 C30 153.5(10)
Ti1 O1 C29 C30 156.6(5)
O1 C29 C30 C31 19.2(6)
C29 C30 C31 C32 4.3(6)
C29 O1 C32 C31 38.7(6)
Ti1' O1 C32 C31 -153.7(10)
Ti1 O1 C32 C31 -155.0(6)
C30 C31 C32 O1 -25.3(6)
C38 C33 C34 F1 178.9(4)
B1 C33 C34 F1 4.3(6)
C38 C33 C34 C35 -1.4(7)
B1 C33 C34 C35 -176.0(5)
F1 C34 C35 F2 -0.5(7)
C33 C34 C35 F2 179.8(5)
F1 C34 C35 C36 -179.6(4)
C33 C34 C35 C36 0.7(8)
F2 C35 C36 F3 0.8(8)
C34 C35 C36 F3 180.0(5)
F2 C35 C36 C37 -178.4(5)
C34 C35 C36 C37 0.7(8)
F3 C36 C37 F4 1.5(7)
C35 C36 C37 F4 -179.3(4)
F3 C36 C37 C38 179.5(4)
C35 C36 C37 C38 -1.3(8)
C34 C33 C38 F5 -178.5(4)
B1 C33 C38 F5 -4.5(7)
C34 C33 C38 C37 0.8(7)
B1 C33 C38 C37 174.8(4)
F4 C37 C38 F5 -2.2(7)
C36 C37 C38 F5 179.8(4)
F4 C37 C38 C33 178.4(4)
C36 C37 C38 C33 0.5(8)
C44 C39 C40 F6 -178.9(4)
B1 C39 C40 F6 -4.2(6)
C44 C39 C40 C41 0.9(7)
B1 C39 C40 C41 175.6(4)
F6 C40 C41 F7 -0.6(6)
C39 C40 C41 F7 179.6(4)
F6 C40 C41 C42 179.5(4)
C39 C40 C41 C42 -0.3(7)
F7 C41 C42 F8 1.4(7)
C40 C41 C42 F8 -178.6(4)
F7 C41 C42 C43 179.7(4)
C40 C41 C42 C43 -0.4(7)
F8 C42 C43 F9 -0.9(7)
C41 C42 C43 F9 -179.1(4)
F8 C42 C43 C44 178.7(4)
C41 C42 C43 C44 0.5(7)
F9 C43 C44 F10 1.7(6)
C42 C43 C44 F10 -177.9(4)
F9 C43 C44 C39 179.8(4)
C42 C43 C44 C39 0.2(7)
C40 C39 C44 F10 177.2(4)
B1 C39 C44 F10 3.2(7)
C40 C39 C44 C43 -0.8(6)
B1 C39 C44 C43 -174.8(4)
C50 C45 C46 F11 177.5(4)
B1 C45 C46 F11 3.8(6)
C50 C45 C46 C47 -4.3(7)
B1 C45 C46 C47 -178.0(4)
F11 C46 C47 F12 -0.9(7)
C45 C46 C47 F12 -179.2(4)
F11 C46 C47 C48 -179.7(4)
C45 C46 C47 C48 2.0(7)
F12 C47 C48 F13 1.7(7)
C46 C47 C48 F13 -179.5(4)
F12 C47 C48 C49 -178.3(4)
C46 C47 C48 C49 0.5(7)
F13 C48 C49 F14 -0.8(7)
C47 C48 C49 F14 179.2(4)
F13 C48 C49 C50 179.6(4)
C47 C48 C49 C50 -0.3(7)
F14 C49 C50 F15 -1.7(6)
C48 C49 C50 F15 177.9(4)
F14 C49 C50 C45 178.1(4)
C48 C49 C50 C45 -2.4(7)
C46 C45 C50 F15 -175.8(4)
B1 C45 C50 F15 -2.8(7)
C46 C45 C50 C49 4.4(6)
B1 C45 C50 C49 177.5(4)
C56 C51 C52 F16 176.8(4)
B1 C51 C52 F16 2.0(7)
C56 C51 C52 C53 -2.7(6)
B1 C51 C52 C53 -177.5(4)
F16 C52 C53 F17 2.0(6)
C51 C52 C53 F17 -178.5(4)
F16 C52 C53 C54 -178.0(4)
C51 C52 C53 C54 1.5(7)
F17 C53 C54 F18 -0.5(7)
C52 C53 C54 F18 179.5(4)
F17 C53 C54 C55 -179.6(4)
C52 C53 C54 C55 0.5(7)
F18 C54 C55 F19 -0.2(7)
C53 C54 C55 F19 178.9(4)
F18 C54 C55 C56 -180.0(4)
C53 C54 C55 C56 -0.9(7)
F19 C55 C56 F20 0.4(6)
C54 C55 C56 F20 -179.8(4)
F19 C55 C56 C51 179.7(4)
C54 C55 C56 C51 -0.5(7)
C52 C51 C56 F20 -178.6(4)
B1 C51 C56 F20 -3.3(6)
C52 C51 C56 C55 2.2(6)
B1 C51 C56 C55 177.5(4)
C38 C33 B1 C45 -110.1(5)
C34 C33 B1 C45 63.6(5)
C38 C33 B1 C39 12.3(6)
C34 C33 B1 C39 -174.0(4)
C38 C33 B1 C51 127.8(5)
C34 C33 B1 C51 -58.5(5)
C50 C45 B1 C33 -108.6(5)
C46 C45 B1 C33 64.1(5)
C50 C45 B1 C39 128.6(4)
C46 C45 B1 C39 -58.8(5)
C50 C45 B1 C51 14.2(6)
C46 C45 B1 C51 -173.1(4)
C44 C39 B1 C33 -126.0(5)
C40 C39 B1 C33 60.3(5)
C44 C39 B1 C45 -9.6(6)
C40 C39 B1 C45 176.7(4)
C44 C39 B1 C51 111.4(5)
C40 C39 B1 C51 -62.3(5)
C52 C51 B1 C33 -11.3(6)
C56 C51 B1 C33 174.2(4)
C52 C51 B1 C45 -127.6(5)
C56 C51 B1 C45 57.9(5)
C52 C51 B1 C39 111.2(5)
C56 C51 B1 C39 -63.3(5)
C60 O2 C57 C58 12(3)
O2 C57 C58 C59 -18(2)
C57 C58 C59 C60 17.9(18)
C57 O2 C60 C59 -1(2)
C58 C59 C60 O2 -11.3(16)
